data_7721083
loop_
_publ_author_name
'Samsonov, Oleg V.'
'Sharikov, Mikhail I.'
'Urintsev, Danil I.'
'Kulyabin, Pavel S.'
'Goryunov, Georgy P.'
'Uborsky, Dmitry V.'
'Canich, Jo Ann M.'
'Voskoboynikov, Alexander Z.'

_publ_section_title
;
 Cyclopropyl <i>vs.</i> isopropyl in zirconocenes: unexpected catalytic
 performance in propylene polymerization.
;
_journal_issue 20
_journal_name_full 'Dalton transactions (Cambridge, England : 2003)'
_journal_page_first 7910
_journal_page_last 7917
_journal_paper_doi 10.1039/d6dt00758a
_journal_volume 55
_journal_year 2026
_chemical_formula_moiety 'C28 H30 Cl2 Si Zr'
_chemical_formula_sum 'C28 H30 Cl2 Si Zr'
_chemical_formula_weight 556.73
_space_group_IT_number 14
_space_group_name_Hall '-P 2ybc'
_space_group_name_H-M_alt 'P 1 21/c 1'
_symmetry_cell_setting monoclinic
_symmetry_space_group_name_Hall '-P 2ybc'
_symmetry_space_group_name_H-M 'P 1 21/c 1'
_atom_sites_solution_hydrogens geom
_atom_sites_solution_primary direct
_atom_sites_solution_secondary difmap
_audit_creation_method SHELXL-97
_audit_update_record
;
2026-03-30 deposited with the CCDC.	2026-04-17 downloaded from the CCDC.
;
_cell_angle_alpha 90.00
_cell_angle_beta 91.1560(10)
_cell_angle_gamma 90.00
_cell_formula_units_Z 4
_cell_length_a 8.7981(5)
_cell_length_b 19.7102(12)
_cell_length_c 14.1522(9)
_cell_measurement_reflns_used 874
_cell_measurement_temperature 100(2)
_cell_measurement_theta_max 29
_cell_measurement_theta_min 3
_cell_volume 2453.7(3)
_computing_cell_refinement 'Bruker SAINT'
_computing_data_collection 'Bruker APEX II'
_computing_data_reduction 'Bruker SAINT'
_computing_molecular_graphics 'Bruker SHELXTL'
_computing_publication_material 'Bruker SHELXTL'
_computing_structure_refinement 'SHELXL-97 (Sheldrick, 1997)'
_computing_structure_solution 'SHELXS-97 (Sheldrick, 1997)'
_diffrn_ambient_temperature 100(2)
_diffrn_measured_fraction_theta_full 1.000
_diffrn_measured_fraction_theta_max 1.000
_diffrn_measurement_device_type 'Bruker APEX II CCD area detector''
_diffrn_measurement_method 'omega scans'
_diffrn_radiation_monochromator graphite
_diffrn_radiation_source 'fine-focus sealed tube'
_diffrn_radiation_type MoK\a
_diffrn_radiation_wavelength 0.71073
_diffrn_reflns_av_R_equivalents 0.0239
_diffrn_reflns_av_sigmaI/netI 0.0184
_diffrn_reflns_limit_h_max 12
_diffrn_reflns_limit_h_min -12
_diffrn_reflns_limit_k_max 26
_diffrn_reflns_limit_k_min -26
_diffrn_reflns_limit_l_max 19
_diffrn_reflns_limit_l_min -19
_diffrn_reflns_number 29835
_diffrn_reflns_theta_full 29.00
_diffrn_reflns_theta_max 29.00
_diffrn_reflns_theta_min 1.77
_exptl_absorpt_coefficient_mu 0.730
_exptl_absorpt_correction_T_max 0.924
_exptl_absorpt_correction_T_min 0.827
_exptl_absorpt_correction_type multi-scan
_exptl_absorpt_process_details SADABS
_exptl_crystal_colour yellow
_exptl_crystal_density_diffrn 1.507
_exptl_crystal_density_method 'not measured'
_exptl_crystal_description Prism
_exptl_crystal_F_000 1144
_exptl_crystal_size_max 0.27
_exptl_crystal_size_mid 0.20
_exptl_crystal_size_min 0.11
_refine_diff_density_max 1.739
_refine_diff_density_min -1.008
_refine_diff_density_rms 0.081
_refine_ls_extinction_method none
_refine_ls_goodness_of_fit_ref 1.005
_refine_ls_hydrogen_treatment constr
_refine_ls_matrix_type full
_refine_ls_number_parameters 317
_refine_ls_number_reflns 6509
_refine_ls_number_restraints 0
_refine_ls_restrained_S_all 1.005
_refine_ls_R_factor_all 0.0407
_refine_ls_R_factor_gt 0.0358
_refine_ls_shift/su_max 0.001
_refine_ls_shift/su_mean 0.000
_refine_ls_structure_factor_coef Fsqd
_refine_ls_weighting_details 'calc w=1/[\s^2^(Fo^2^)+(0.0398P)^2^+4.5586P] where P=(Fo^2^+2Fc^2^)/3'
_refine_ls_weighting_scheme calc
_refine_ls_wR_factor_gt 0.0882
_refine_ls_wR_factor_ref 0.0919
_reflns_number_gt 5868
_reflns_number_total 6509
_reflns_threshold_expression I>2\s(I)
_cod_data_source_file d6dt00758a3.cif
_cod_data_source_block a
_cod_depositor_comments
;
The following automatic conversions were performed:

data item '_symmetry_cell_setting' value 'Monoclinic' was changed to
'monoclinic' in accordance with the
/home/data/users/saulius/crontab/automatic-downloads/current/RSC/lib/dictionaries/cif_core.dic
dictionary named 'cif_core.dic' version 2.4.2 last updated on
2011-04-26.

Automatic conversion script
Id: cif_fix_values 8170 2020-07-09 18:12:32Z antanas 
;
_cod_original_sg_symbol_H-M 'P 21/c'
_cod_database_code 7721083

loop_
_symmetry_equiv_pos_as_xyz
'x, y, z'
'-x, y+1/2, -z+1/2'
'-x, -y, -z'
'x, -y-1/2, z-1/2'

loop_
_atom_site_label
_atom_site_type_symbol
_atom_site_fract_x
_atom_site_fract_y
_atom_site_fract_z
_atom_site_U_iso_or_equiv
_atom_site_adp_type
_atom_site_occupancy
_atom_site_symmetry_multiplicity
_atom_site_calc_flag
_atom_site_refinement_flags
_atom_site_disorder_assembly
_atom_site_disorder_group
Zr1 Zr 0.14984(2) 0.570377(9) 0.272965(14) 0.01812(6) Uani 1 1 d . A .
Cl1 Cl 0.08718(7) 0.46235(3) 0.34414(5) 0.03239(13) Uani 1 1 d . . .
Cl2 Cl 0.42484(7) 0.56118(3) 0.28144(7) 0.04517(19) Uani 1 1 d . . .
Si1 Si -0.07627(8) 0.69133(3) 0.18864(5) 0.02645(14) Uani 1 1 d . A .
C1 C 0.0078(2) 0.67474(10) 0.30961(15) 0.0190(4) Uani 1 1 d . . .
C2 C 0.1627(2) 0.69152(10) 0.33762(14) 0.0182(4) Uani 1 1 d . . .
C3 C 0.2678(3) 0.74020(11) 0.30336(15) 0.0229(4) Uani 1 1 d . . .
H3A H 0.2429 0.7672 0.2496 0.027 Uiso 1 1 calc R . .
C4 C 0.4051(3) 0.74732(12) 0.34926(18) 0.0279(5) Uani 1 1 d . . .
H4A H 0.4743 0.7807 0.3279 0.033 Uiso 1 1 calc R . .
C5 C 0.4470(3) 0.70638(13) 0.4276(2) 0.0359(6) Uani 1 1 d . A .
H5A H 0.5434 0.7134 0.4574 0.043 Uiso 1 1 calc R . .
C6 C 0.3545(3) 0.65753(13) 0.4616(2) 0.0379(6) Uani 1 1 d . . .
C7 C 0.2065(3) 0.65075(11) 0.41779(15) 0.0231(4) Uani 1 1 d . A .
C8 C 0.0807(3) 0.60881(11) 0.43947(15) 0.0251(4) Uani 1 1 d . . .
H8A H 0.0742 0.5786 0.4960 0.030 Uiso 1 1 calc R A .
C9 C -0.0412(2) 0.62476(10) 0.37708(14) 0.0202(4) Uani 1 1 d . A .
C10 C -0.1961(3) 0.59307(13) 0.38598(18) 0.0289(5) Uani 1 1 d . . .
H10A H -0.2726 0.6288 0.3923 0.043 Uiso 1 1 calc R A .
H10B H -0.1969 0.5638 0.4419 0.043 Uiso 1 1 calc R . .
H10C H -0.2195 0.5660 0.3295 0.043 Uiso 1 1 calc R . .
C11 C 0.0124(3) 0.61522(12) 0.13268(15) 0.0274(5) Uani 1 1 d . . .
C12 C -0.0437(3) 0.54624(12) 0.14059(15) 0.0246(4) Uani 1 1 d . A .
C13 C -0.1907(3) 0.51914(12) 0.15914(15) 0.0240(4) Uani 1 1 d . . .
H13A H -0.2731 0.5482 0.1738 0.029 Uiso 1 1 calc R A .
C14 C -0.2097(3) 0.45034(13) 0.15526(17) 0.0287(5) Uani 1 1 d . A .
H14A H -0.3078 0.4320 0.1657 0.034 Uiso 1 1 calc R . .
C15 C -0.0888(3) 0.40550(14) 0.1363(2) 0.0399(6) Uani 1 1 d . . .
H15A H -0.1074 0.3580 0.1352 0.048 Uiso 1 1 calc R A .
C16 C 0.0542(4) 0.42885(16) 0.1196(3) 0.0572(11) Uani 1 1 d . A .
C17 C 0.0767(3) 0.50015(15) 0.1202(2) 0.0389(7) Uani 1 1 d . . .
C18 C 0.2073(3) 0.53966(17) 0.1007(2) 0.0490(9) Uani 1 1 d . A .
H18A H 0.3062 0.5213 0.0781 0.059 Uiso 1 1 calc R . .
C19 C 0.1686(3) 0.60843(15) 0.10469(17) 0.0381(7) Uani 1 1 d . A .
C20 C 0.2789(4) 0.66391(19) 0.0783(2) 0.0527(9) Uani 1 1 d . . .
H20A H 0.2370 0.6897 0.0246 0.079 Uiso 1 1 calc R A .
H20B H 0.3760 0.6436 0.0609 0.079 Uiso 1 1 calc R . .
H20C H 0.2950 0.6944 0.1323 0.079 Uiso 1 1 calc R . .
C21 C -0.2880(3) 0.69219(14) 0.1850(2) 0.0420(7) Uani 1 1 d . . .
H21A H -0.3245 0.6887 0.1193 0.063 Uiso 1 1 calc R A .
H21B H -0.3246 0.7346 0.2126 0.063 Uiso 1 1 calc R . .
H21C H -0.3264 0.6537 0.2213 0.063 Uiso 1 1 calc R . .
C22 C -0.0176(4) 0.77349(15) 0.1341(2) 0.0486(8) Uani 1 1 d . . .
H22A H -0.0713 0.7794 0.0734 0.073 Uiso 1 1 calc R A .
H22B H 0.0923 0.7731 0.1241 0.073 Uiso 1 1 calc R . .
H22C H -0.0431 0.8110 0.1764 0.073 Uiso 1 1 calc R . .
C1R C 0.4179(4) 0.60606(19) 0.5290(3) 0.0217(7) Uiso 0.60 1 d P A 1
H1RA H 0.4470 0.5615 0.5010 0.026 Uiso 0.60 1 calc PR A 1
C2R C 0.3543(6) 0.6035(3) 0.6249(4) 0.0434(11) Uiso 0.60 1 d P A 1
H2RA H 0.2749 0.6370 0.6405 0.052 Uiso 0.60 1 calc PR A 1
H2RB H 0.3404 0.5582 0.6538 0.052 Uiso 0.60 1 calc PR A 1
C3R C 0.5088(7) 0.6281(3) 0.6153(4) 0.0399(11) Uiso 0.60 1 d P A 1
H3RA H 0.5928 0.5983 0.6375 0.048 Uiso 0.60 1 calc PR A 1
H3RB H 0.5272 0.6773 0.6241 0.048 Uiso 0.60 1 calc PR A 1
C1R' C 0.3578(8) 0.6203(3) 0.5615(5) 0.0312(12) Uiso 0.40 1 d P A 2
H1RB H 0.2890 0.5804 0.5693 0.037 Uiso 0.40 1 calc PR A 2
C2R' C 0.5409(10) 0.6095(5) 0.5891(6) 0.0454(18) Uiso 0.40 1 d P A 2
H2RC H 0.5752 0.5641 0.6102 0.054 Uiso 0.40 1 calc PR A 2
H2RD H 0.6167 0.6366 0.5546 0.054 Uiso 0.40 1 calc PR A 2
C3R' C 0.4396(9) 0.6426(4) 0.6419(6) 0.0415(15) Uiso 0.40 1 d P A 2
H3RC H 0.4542 0.6923 0.6476 0.050 Uiso 0.40 1 calc PR A 2
H3RD H 0.4133 0.6208 0.7024 0.050 Uiso 0.40 1 calc PR A 2
C4R C 0.1765(5) 0.3926(2) 0.0747(3) 0.0236(9) Uani 0.50 1 d P A 1
H4RA H 0.1971 0.4013 0.0066 0.028 Uiso 0.50 1 calc PR A 1
C5R C 0.1998(13) 0.3238(4) 0.1132(8) 0.041(2) Uani 0.50 1 d P A 1
H5RA H 0.2369 0.2883 0.0697 0.049 Uiso 0.50 1 calc PR A 1
H5RB H 0.1277 0.3075 0.1610 0.049 Uiso 0.50 1 calc PR A 1
C6R C 0.3077(6) 0.3787(2) 0.1416(4) 0.0309(10) Uani 0.50 1 d P A 1
H6RA H 0.4111 0.3775 0.1154 0.037 Uiso 0.50 1 calc PR A 1
H6RB H 0.3018 0.3967 0.2068 0.037 Uiso 0.50 1 calc PR A 1
C4R' C 0.1980(6) 0.3741(2) 0.1360(3) 0.0265(9) Uani 0.50 1 d P A 2
H4RB H 0.2535 0.3751 0.1984 0.032 Uiso 0.50 1 calc PR A 2
C5R' C 0.1904(11) 0.3084(5) 0.0847(6) 0.0293(15) Uani 0.50 1 d P A 2
H5RC H 0.0961 0.2979 0.0481 0.035 Uiso 0.50 1 calc PR A 2
H5RD H 0.2413 0.2687 0.1142 0.035 Uiso 0.50 1 calc PR A 2
C6R' C 0.2894(6) 0.3654(2) 0.0497(3) 0.0286(9) Uani 0.50 1 d P A 2
H6RC H 0.4009 0.3605 0.0578 0.034 Uiso 0.50 1 calc PR A 2
H6RD H 0.2557 0.3897 -0.0083 0.034 Uiso 0.50 1 calc PR A 2

loop_
_atom_site_aniso_label
_atom_site_aniso_U_11
_atom_site_aniso_U_22
_atom_site_aniso_U_33
_atom_site_aniso_U_23
_atom_site_aniso_U_13
_atom_site_aniso_U_12
Zr1 0.01567(10) 0.01411(10) 0.02463(11) -0.00396(7) 0.00162(7) -0.00140(6)
Cl1 0.0366(3) 0.0152(2) 0.0454(3) 0.0018(2) 0.0007(2) -0.0035(2)
Cl2 0.0159(2) 0.0309(3) 0.0886(6) -0.0135(3) 0.0015(3) 0.0019(2)
Si1 0.0285(3) 0.0216(3) 0.0288(3) 0.0096(2) -0.0120(2) -0.0064(2)
C1 0.0189(9) 0.0157(8) 0.0222(9) -0.0012(7) -0.0012(7) 0.0029(7)
C2 0.0222(9) 0.0144(8) 0.0178(9) -0.0018(7) -0.0018(7) 0.0010(7)
C3 0.0279(11) 0.0179(9) 0.0228(10) -0.0010(7) -0.0020(8) -0.0035(8)
C4 0.0268(11) 0.0212(10) 0.0355(12) -0.0039(9) -0.0025(9) -0.0059(8)
C5 0.0326(13) 0.0246(11) 0.0495(15) -0.0029(11) -0.0204(11) -0.0042(9)
C6 0.0475(15) 0.0229(11) 0.0422(14) 0.0052(10) -0.0283(12) -0.0080(10)
C7 0.0317(11) 0.0168(9) 0.0204(9) -0.0007(7) -0.0081(8) -0.0023(8)
C8 0.0384(12) 0.0216(10) 0.0152(9) 0.0011(7) -0.0021(8) -0.0051(9)
C9 0.0233(10) 0.0188(9) 0.0187(9) -0.0026(7) 0.0046(7) 0.0007(7)
C10 0.0249(11) 0.0289(11) 0.0334(12) 0.0018(9) 0.0101(9) -0.0020(9)
C11 0.0336(12) 0.0342(12) 0.0143(9) 0.0012(8) -0.0017(8) -0.0171(10)
C12 0.0277(11) 0.0305(11) 0.0157(9) -0.0054(8) 0.0024(8) -0.0125(9)
C13 0.0229(10) 0.0284(11) 0.0207(10) 0.0019(8) -0.0033(8) -0.0075(8)
C14 0.0261(11) 0.0327(12) 0.0272(11) -0.0003(9) -0.0013(9) -0.0124(9)
C15 0.0352(14) 0.0310(13) 0.0535(17) -0.0195(12) 0.0042(12) -0.0129(11)
C16 0.0341(15) 0.0455(17) 0.093(3) -0.0486(18) 0.0227(16) -0.0163(12)
C17 0.0318(13) 0.0423(14) 0.0432(14) -0.0296(12) 0.0175(11) -0.0187(11)
C18 0.0389(14) 0.0597(19) 0.0494(16) -0.0395(15) 0.0293(13) -0.0284(14)
C19 0.0423(14) 0.0510(16) 0.0217(11) -0.0147(11) 0.0140(10) -0.0297(12)
C20 0.0574(19) 0.070(2) 0.0311(13) -0.0149(14) 0.0200(13) -0.0449(17)
C21 0.0311(13) 0.0312(13) 0.0628(19) 0.0098(12) -0.0217(12) 0.0014(10)
C22 0.0601(19) 0.0365(14) 0.0480(16) 0.0250(13) -0.0280(14) -0.0211(13)
C4R 0.035(2) 0.0185(19) 0.0164(19) 0.0009(15) -0.0074(16) 0.0070(17)
C5R 0.048(4) 0.017(4) 0.059(6) -0.004(3) -0.005(4) 0.010(3)
C6R 0.029(3) 0.029(2) 0.034(2) -0.0069(19) -0.0098(19) 0.0103(19)
C4R' 0.035(3) 0.020(2) 0.025(2) -0.0009(18) -0.0056(18) 0.0030(17)
C5R' 0.040(3) 0.017(4) 0.031(4) -0.002(2) 0.000(3) 0.010(3)
C6R' 0.032(2) 0.028(2) 0.025(2) 0.0016(17) -0.0022(18) 0.0099(18)

loop_
_atom_type_symbol
_atom_type_description
_atom_type_scat_dispersion_real
_atom_type_scat_dispersion_imag
_atom_type_scat_source
C C 0.0033 0.0016 'International Tables Vol C Tables 4.2.6.8 and 6.1.1.4'
H H 0.0000 0.0000 'International Tables Vol C Tables 4.2.6.8 and 6.1.1.4'
Si Si 0.0817 0.0704 'International Tables Vol C Tables 4.2.6.8 and 6.1.1.4'
Cl Cl 0.1484 0.1585 'International Tables Vol C Tables 4.2.6.8 and 6.1.1.4'
Zr Zr -2.9673 0.5597 'International Tables Vol C Tables 4.2.6.8 and 6.1.1.4'

loop_
_geom_angle_atom_site_label_1
_geom_angle_atom_site_label_2
_geom_angle_atom_site_label_3
_geom_angle
_geom_angle_site_symmetry_1
_geom_angle_site_symmetry_3
_geom_angle_publ_flag
Cl1 Zr1 Cl2 98.56(2) . . ?
Cl1 Zr1 C1 121.64(5) . . ?
Cl2 Zr1 C1 124.09(5) . . ?
Cl1 Zr1 C11 122.49(5) . . ?
Cl2 Zr1 C11 122.58(6) . . ?
C1 Zr1 C11 68.18(8) . . ?
Cl1 Zr1 C9 88.30(5) . . ?
Cl2 Zr1 C9 133.20(5) . . ?
C1 Zr1 C9 33.79(7) . . ?
C11 Zr1 C9 89.78(8) . . ?
Cl1 Zr1 C19 132.68(6) . . ?
Cl2 Zr1 C19 89.12(7) . . ?
C1 Zr1 C19 89.63(9) . . ?
C11 Zr1 C19 33.75(9) . . ?
C9 Zr1 C19 119.34(9) . . ?
Cl1 Zr1 C12 89.28(5) . . ?
Cl2 Zr1 C12 132.25(6) . . ?
C1 Zr1 C12 88.65(7) . . ?
C11 Zr1 C12 33.57(7) . . ?
C9 Zr1 C12 93.80(7) . . ?
C19 Zr1 C12 54.08(7) . . ?
Cl1 Zr1 C2 132.84(5) . . ?
Cl2 Zr1 C2 90.87(5) . . ?
C1 Zr1 C2 33.47(6) . . ?
C11 Zr1 C2 88.33(7) . . ?
C9 Zr1 C2 54.15(7) . . ?
C19 Zr1 C2 93.28(8) . . ?
C12 Zr1 C2 117.43(7) . . ?
Cl1 Zr1 C8 79.47(5) . . ?
Cl2 Zr1 C8 103.39(6) . . ?
C1 Zr1 C8 55.19(7) . . ?
C11 Zr1 C8 120.86(8) . . ?
C9 Zr1 C8 32.36(7) . . ?
C19 Zr1 C8 143.87(9) . . ?
C12 Zr1 C8 124.33(8) . . ?
C2 Zr1 C8 53.44(7) . . ?
Cl1 Zr1 C18 103.76(8) . . ?
Cl2 Zr1 C18 79.30(8) . . ?
C1 Zr1 C18 120.37(10) . . ?
C11 Zr1 C18 54.85(11) . . ?
C9 Zr1 C18 143.83(10) . . ?
C19 Zr1 C18 31.95(11) . . ?
C12 Zr1 C18 53.20(8) . . ?
C2 Zr1 C18 123.40(9) . . ?
C8 Zr1 C18 175.54(10) . . ?
Cl1 Zr1 C7 104.26(5) . . ?
Cl2 Zr1 C7 80.41(6) . . ?
C1 Zr1 C7 54.75(7) . . ?
C11 Zr1 C7 119.56(7) . . ?
C9 Zr1 C7 53.22(7) . . ?
C19 Zr1 C7 123.05(8) . . ?
C12 Zr1 C7 142.93(7) . . ?
C2 Zr1 C7 32.11(6) . . ?
C8 Zr1 C7 31.71(7) . . ?
C18 Zr1 C7 147.42(8) . . ?
Cl1 Zr1 C17 79.96(7) . . ?
Cl2 Zr1 C17 103.19(6) . . ?
C1 Zr1 C17 119.59(9) . . ?
C11 Zr1 C17 54.59(9) . . ?
C9 Zr1 C17 123.56(8) . . ?
C19 Zr1 C17 52.94(9) . . ?
C12 Zr1 C17 31.93(8) . . ?
C2 Zr1 C17 142.34(9) . . ?
C8 Zr1 C17 148.40(8) . . ?
C18 Zr1 C17 31.62(8) . . ?
C7 Zr1 C17 174.12(9) . . ?
C21 Si1 C22 105.35(14) . . ?
C21 Si1 C11 114.86(12) . . ?
C22 Si1 C11 113.46(15) . . ?
C21 Si1 C1 113.67(13) . . ?
C22 Si1 C1 114.80(11) . . ?
C11 Si1 C1 94.94(10) . . ?
C9 C1 C2 105.45(17) . . ?
C9 C1 Si1 127.14(16) . . ?
C2 C1 Si1 124.04(15) . . ?
C9 C1 Zr1 74.30(11) . . ?
C2 C1 Zr1 76.73(11) . . ?
Si1 C1 Zr1 98.35(9) . . ?
C3 C2 C7 118.70(19) . . ?
C3 C2 C1 132.35(19) . . ?
C7 C2 C1 108.90(18) . . ?
C3 C2 Zr1 122.09(14) . . ?
C7 C2 Zr1 76.68(11) . . ?
C1 C2 Zr1 69.80(11) . . ?
C4 C3 C2 118.7(2) . . ?
C4 C3 H3A 120.6 . . ?
C2 C3 H3A 120.6 . . ?
C3 C4 C5 121.8(2) . . ?
C3 C4 H4A 119.1 . . ?
C5 C4 H4A 119.1 . . ?
C6 C5 C4 122.4(2) . . ?
C6 C5 H5A 118.8 . . ?
C4 C5 H5A 118.8 . . ?
C5 C6 C7 117.3(2) . . ?
C5 C6 C1R 119.4(3) . . ?
C7 C6 C1R 122.4(2) . . ?
C5 C6 C1R' 130.0(3) . . ?
C7 C6 C1R' 109.9(3) . . ?
C1R C6 C1R' 28.3(2) . . ?
C8 C7 C2 107.38(19) . . ?
C8 C7 C6 131.6(2) . . ?
C2 C7 C6 121.0(2) . . ?
C8 C7 Zr1 71.42(12) . . ?
C2 C7 Zr1 71.21(11) . . ?
C6 C7 Zr1 123.22(18) . . ?
C9 C8 C7 108.73(19) . . ?
C9 C8 Zr1 71.43(12) . . ?
C7 C8 Zr1 76.87(13) . . ?
C9 C8 H8A 125.3 . . ?
C7 C8 H8A 125.3 . . ?
Zr1 C8 H8A 125.3 . . ?
C8 C9 C1 109.42(19) . . ?
C8 C9 C10 122.2(2) . . ?
C1 C9 C10 128.4(2) . . ?
C8 C9 Zr1 76.21(13) . . ?
C1 C9 Zr1 71.91(11) . . ?
C10 C9 Zr1 119.45(14) . . ?
C9 C10 H10A 109.5 . . ?
C9 C10 H10B 109.5 . . ?
H10A C10 H10B 109.5 . . ?
C9 C10 H10C 109.5 . . ?
H10A C10 H10C 109.5 . . ?
H10B C10 H10C 109.5 . . ?
C19 C11 C12 105.1(2) . . ?
C19 C11 Si1 126.64(18) . . ?
C12 C11 Si1 124.92(17) . . ?
C19 C11 Zr1 74.56(15) . . ?
C12 C11 Zr1 76.36(13) . . ?
Si1 C11 Zr1 98.52(9) . . ?
C17 C12 C13 118.5(2) . . ?
C17 C12 C11 109.0(2) . . ?
C13 C12 C11 132.4(2) . . ?
C17 C12 Zr1 77.31(14) . . ?
C13 C12 Zr1 121.88(14) . . ?
C11 C12 Zr1 70.07(12) . . ?
C14 C13 C12 118.3(2) . . ?
C14 C13 H13A 120.9 . . ?
C12 C13 H13A 120.9 . . ?
C13 C14 C15 122.4(2) . . ?
C13 C14 H14A 118.8 . . ?
C15 C14 H14A 118.8 . . ?
C16 C15 C14 121.5(3) . . ?
C16 C15 H15A 119.3 . . ?
C14 C15 H15A 119.3 . . ?
C15 C16 C17 117.5(3) . . ?
C15 C16 C4R 127.2(3) . . ?
C17 C16 C4R 112.8(3) . . ?
C15 C16 C4R' 117.1(3) . . ?
C17 C16 C4R' 122.1(3) . . ?
C4R C16 C4R' 34.7(2) . . ?
C16 C17 C18 130.9(3) . . ?
C16 C17 C12 121.8(2) . . ?
C18 C17 C12 107.3(2) . . ?
C16 C17 Zr1 123.9(3) . . ?
C18 C17 Zr1 71.75(14) . . ?
C12 C17 Zr1 70.76(12) . . ?
C19 C18 C17 108.9(3) . . ?
C19 C18 Zr1 71.37(14) . . ?
C17 C18 Zr1 76.62(15) . . ?
C19 C18 H18A 125.2 . . ?
C17 C18 H18A 125.2 . . ?
Zr1 C18 H18A 125.2 . . ?
C18 C19 C11 109.6(2) . . ?
C18 C19 C20 122.1(3) . . ?
C11 C19 C20 128.2(3) . . ?
C18 C19 Zr1 76.68(18) . . ?
C11 C19 Zr1 71.69(13) . . ?
C20 C19 Zr1 120.38(17) . . ?
C19 C20 H20A 109.5 . . ?
C19 C20 H20B 109.5 . . ?
H20A C20 H20B 109.5 . . ?
C19 C20 H20C 109.5 . . ?
H20A C20 H20C 109.5 . . ?
H20B C20 H20C 109.5 . . ?
Si1 C21 H21A 109.5 . . ?
Si1 C21 H21B 109.5 . . ?
H21A C21 H21B 109.5 . . ?
Si1 C21 H21C 109.5 . . ?
H21A C21 H21C 109.5 . . ?
H21B C21 H21C 109.5 . . ?
Si1 C22 H22A 109.5 . . ?
Si1 C22 H22B 109.5 . . ?
H22A C22 H22B 109.5 . . ?
Si1 C22 H22C 109.5 . . ?
H22A C22 H22C 109.5 . . ?
H22B C22 H22C 109.5 . . ?
C2R C1R C6 117.8(4) . . ?
C2R C1R C3R 58.2(3) . . ?
C6 C1R C3R 120.4(3) . . ?
C2R C1R H1RA 116.0 . . ?
C6 C1R H1RA 116.0 . . ?
C3R C1R H1RA 116.0 . . ?
C3R C2R C1R 62.0(3) . . ?
C3R C2R H2RA 117.6 . . ?
C1R C2R H2RA 117.6 . . ?
C3R C2R H2RB 117.6 . . ?
C1R C2R H2RB 117.6 . . ?
H2RA C2R H2RB 114.7 . . ?
C2R C3R C1R 59.9(3) . . ?
C2R C3R H3RA 117.8 . . ?
C1R C3R H3RA 117.8 . . ?
C2R C3R H3RB 117.8 . . ?
C1R C3R H3RB 117.8 . . ?
H3RA C3R H3RB 114.9 . . ?
C3R' C1R' C6 125.1(6) . . ?
C3R' C1R' C2R' 51.1(5) . . ?
C6 C1R' C2R' 105.5(5) . . ?
C3R' C1R' H1RB 117.4 . . ?
C6 C1R' H1RB 117.4 . . ?
C2R' C1R' H1RB 117.4 . . ?
C3R' C2R' C1R' 54.4(5) . . ?
C3R' C2R' H2RC 118.3 . . ?
C1R' C2R' H2RC 118.3 . . ?
C3R' C2R' H2RD 118.3 . . ?
C1R' C2R' H2RD 118.3 . . ?
H2RC C2R' H2RD 115.6 . . ?
C2R' C3R' C1R' 74.5(6) . . ?
C2R' C3R' H3RC 116.0 . . ?
C1R' C3R' H3RC 116.0 . . ?
C2R' C3R' H3RD 116.0 . . ?
C1R' C3R' H3RD 116.0 . . ?
H3RC C3R' H3RD 113.0 . . ?
C16 C4R C5R 113.0(6) . . ?
C16 C4R C6R 112.4(4) . . ?
C5R C4R C6R 60.0(4) . . ?
C16 C4R H4RA 119.2 . . ?
C5R C4R H4RA 119.2 . . ?
C6R C4R H4RA 119.2 . . ?
C4R C5R C6R 60.9(4) . . ?
C4R C5R H5RA 117.7 . . ?
C6R C5R H5RA 117.7 . . ?
C4R C5R H5RB 117.7 . . ?
C6R C5R H5RB 117.7 . . ?
H5RA C5R H5RB 114.8 . . ?
C5R C6R C4R 59.0(5) . . ?
C5R C6R H6RA 117.9 . . ?
C4R C6R H6RA 117.9 . . ?
C5R C6R H6RB 117.9 . . ?
C4R C6R H6RB 117.9 . . ?
H6RA C6R H6RB 115.0 . . ?
C5R' C4R' C6R' 61.1(5) . . ?
C5R' C4R' C16 117.8(5) . . ?
C6R' C4R' C16 112.3(4) . . ?
C5R' C4R' H4RB 117.7 . . ?
C6R' C4R' H4RB 117.7 . . ?
C16 C4R' H4RB 117.7 . . ?
C4R' C5R' C6R' 59.5(4) . . ?
C4R' C5R' H5RC 117.8 . . ?
C6R' C5R' H5RC 117.8 . . ?
C4R' C5R' H5RD 117.8 . . ?
C6R' C5R' H5RD 117.8 . . ?
H5RC C5R' H5RD 115.0 . . ?
C4R' C6R' C5R' 59.4(4) . . ?
C4R' C6R' H6RC 117.8 . . ?
C5R' C6R' H6RC 117.8 . . ?
C4R' C6R' H6RD 117.8 . . ?
C5R' C6R' H6RD 117.8 . . ?
H6RC C6R' H6RD 115.0 . . ?

loop_
_geom_bond_atom_site_label_1
_geom_bond_atom_site_label_2
_geom_bond_distance
_geom_bond_site_symmetry_2
_geom_bond_publ_flag
Zr1 Cl1 2.4237(6) . ?
Zr1 Cl2 2.4268(6) . ?
Zr1 C1 2.467(2) . ?
Zr1 C11 2.467(2) . ?
Zr1 C9 2.499(2) . ?
Zr1 C19 2.505(3) . ?
Zr1 C12 2.551(2) . ?
Zr1 C2 2.5587(19) . ?
Zr1 C8 2.560(2) . ?
Zr1 C18 2.573(3) . ?
Zr1 C7 2.630(2) . ?
Zr1 C17 2.635(2) . ?
Si1 C21 1.863(3) . ?
Si1 C22 1.871(3) . ?
Si1 C11 1.874(3) . ?
Si1 C1 1.880(2) . ?
C1 C9 1.444(3) . ?
C1 C2 1.450(3) . ?
C2 C3 1.424(3) . ?
C2 C7 1.437(3) . ?
C3 C4 1.368(3) . ?
C3 H3A 0.9500 . ?
C4 C5 1.414(4) . ?
C4 H4A 0.9500 . ?
C5 C6 1.355(4) . ?
C5 H5A 0.9500 . ?
C6 C7 1.437(3) . ?
C6 C1R 1.493(4) . ?
C6 C1R' 1.593(7) . ?
C7 C8 1.419(3) . ?
C8 C9 1.411(3) . ?
C8 H8A 1.0000 . ?
C9 C10 1.507(3) . ?
C10 H10A 0.9800 . ?
C10 H10B 0.9800 . ?
C10 H10C 0.9800 . ?
C11 C19 1.444(4) . ?
C11 C12 1.451(3) . ?
C12 C17 1.429(4) . ?
C12 C13 1.429(3) . ?
C13 C14 1.367(3) . ?
C13 H13A 0.9500 . ?
C14 C15 1.413(4) . ?
C14 H14A 0.9500 . ?
C15 C16 1.365(4) . ?
C15 H15A 0.9500 . ?
C16 C17 1.419(4) . ?
C16 C4R 1.449(5) . ?
C16 C4R' 1.675(6) . ?
C17 C18 1.420(3) . ?
C18 C19 1.399(5) . ?
C18 H18A 1.0000 . ?
C19 C20 1.514(3) . ?
C20 H20A 0.9800 . ?
C20 H20B 0.9800 . ?
C20 H20C 0.9800 . ?
C21 H21A 0.9800 . ?
C21 H21B 0.9800 . ?
C21 H21C 0.9800 . ?
C22 H22A 0.9800 . ?
C22 H22B 0.9800 . ?
C22 H22C 0.9800 . ?
C1R C2R 1.479(6) . ?
C1R C3R 1.509(6) . ?
C1R H1RA 1.0000 . ?
C2R C3R 1.453(7) . ?
C2R H2RA 0.9900 . ?
C2R H2RB 0.9900 . ?
C3R H3RA 0.9900 . ?
C3R H3RB 0.9900 . ?
C1R' C3R' 1.404(10) . ?
C1R' C2R' 1.663(11) . ?
C1R' H1RB 1.0000 . ?
C2R' C3R' 1.343(11) . ?
C2R' H2RC 0.9900 . ?
C2R' H2RD 0.9900 . ?
C3R' H3RC 0.9900 . ?
C3R' H3RD 0.9900 . ?
C4R C5R 1.474(11) . ?
C4R C6R 1.503(6) . ?
C4R H4RA 1.0000 . ?
C5R C6R 1.489(10) . ?
C5R H5RA 0.9900 . ?
C5R H5RB 0.9900 . ?
C6R H6RA 0.9900 . ?
C6R H6RB 0.9900 . ?
C4R' C5R' 1.486(8) . ?
C4R' C6R' 1.487(7) . ?
C4R' H4RB 1.0000 . ?
C5R' C6R' 1.511(11) . ?
C5R' H5RC 0.9900 . ?
C5R' H5RD 0.9900 . ?
C6R' H6RC 0.9900 . ?
C6R' H6RD 0.9900 . ?

loop_
_geom_torsion_atom_site_label_1
_geom_torsion_atom_site_label_2
_geom_torsion_atom_site_label_3
_geom_torsion_atom_site_label_4
_geom_torsion
_geom_torsion_site_symmetry_1
_geom_torsion_site_symmetry_2
_geom_torsion_site_symmetry_3
_geom_torsion_site_symmetry_4
_geom_torsion_publ_flag
C21 Si1 C1 C9 43.5(2) . . . . ?
C22 Si1 C1 C9 164.9(2) . . . . ?
C11 Si1 C1 C9 -76.43(19) . . . . ?
C21 Si1 C1 C2 -160.35(17) . . . . ?
C22 Si1 C1 C2 -39.0(2) . . . . ?
C11 Si1 C1 C2 79.74(18) . . . . ?
C21 Si1 C1 Zr1 120.07(11) . . . . ?
C22 Si1 C1 Zr1 -118.53(15) . . . . ?
C11 Si1 C1 Zr1 0.16(10) . . . . ?
Cl1 Zr1 C1 C9 10.55(13) . . . . ?
Cl2 Zr1 C1 C9 -118.36(11) . . . . ?
C11 Zr1 C1 C9 126.21(13) . . . . ?
C19 Zr1 C1 C9 152.95(13) . . . . ?
C12 Zr1 C1 C9 98.87(12) . . . . ?
C2 Zr1 C1 C9 -110.52(17) . . . . ?
C8 Zr1 C1 C9 -35.83(12) . . . . ?
C18 Zr1 C1 C9 143.78(12) . . . . ?
C7 Zr1 C1 C9 -74.80(13) . . . . ?
C17 Zr1 C1 C9 107.12(13) . . . . ?
Cl1 Zr1 C1 C2 121.07(11) . . . . ?
Cl2 Zr1 C1 C2 -7.83(14) . . . . ?
C11 Zr1 C1 C2 -123.27(13) . . . . ?
C9 Zr1 C1 C2 110.52(17) . . . . ?
C19 Zr1 C1 C2 -96.52(12) . . . . ?
C12 Zr1 C1 C2 -150.60(12) . . . . ?
C8 Zr1 C1 C2 74.70(13) . . . . ?
C18 Zr1 C1 C2 -105.70(13) . . . . ?
C7 Zr1 C1 C2 35.73(11) . . . . ?
C17 Zr1 C1 C2 -142.36(12) . . . . ?
Cl1 Zr1 C1 Si1 -115.79(7) . . . . ?
Cl2 Zr1 C1 Si1 115.30(7) . . . . ?
C11 Zr1 C1 Si1 -0.13(8) . . . . ?
C9 Zr1 C1 Si1 -126.34(16) . . . . ?
C19 Zr1 C1 Si1 26.61(9) . . . . ?
C12 Zr1 C1 Si1 -27.47(9) . . . . ?
C2 Zr1 C1 Si1 123.14(15) . . . . ?
C8 Zr1 C1 Si1 -162.17(12) . . . . ?
C18 Zr1 C1 Si1 17.44(12) . . . . ?
C7 Zr1 C1 Si1 158.86(12) . . . . ?
C17 Zr1 C1 Si1 -19.22(12) . . . . ?
C9 C1 C2 C3 -175.2(2) . . . . ?
Si1 C1 C2 C3 24.3(3) . . . . ?
Zr1 C1 C2 C3 115.5(2) . . . . ?
C9 C1 C2 C7 2.0(2) . . . . ?
Si1 C1 C2 C7 -158.53(15) . . . . ?
Zr1 C1 C2 C7 -67.34(15) . . . . ?
C9 C1 C2 Zr1 69.29(13) . . . . ?
Si1 C1 C2 Zr1 -91.19(14) . . . . ?
Cl1 Zr1 C2 C3 147.98(14) . . . . ?
Cl2 Zr1 C2 C3 45.45(16) . . . . ?
C1 Zr1 C2 C3 -128.1(2) . . . . ?
C11 Zr1 C2 C3 -77.12(17) . . . . ?
C9 Zr1 C2 C3 -168.1(2) . . . . ?
C19 Zr1 C2 C3 -43.72(18) . . . . ?
C12 Zr1 C2 C3 -94.50(17) . . . . ?
C8 Zr1 C2 C3 151.5(2) . . . . ?
C18 Zr1 C2 C3 -32.3(2) . . . . ?
C7 Zr1 C2 C3 115.7(2) . . . . ?
C17 Zr1 C2 C3 -67.7(2) . . . . ?
Cl1 Zr1 C2 C7 32.26(15) . . . . ?
Cl2 Zr1 C2 C7 -70.27(13) . . . . ?
C1 Zr1 C2 C7 116.21(18) . . . . ?
C11 Zr1 C2 C7 167.16(14) . . . . ?
C9 Zr1 C2 C7 76.22(14) . . . . ?
C19 Zr1 C2 C7 -159.44(14) . . . . ?
C12 Zr1 C2 C7 149.77(13) . . . . ?
C8 Zr1 C2 C7 35.82(13) . . . . ?
C18 Zr1 C2 C7 -148.01(14) . . . . ?
C17 Zr1 C2 C7 176.58(13) . . . . ?
Cl1 Zr1 C2 C1 -83.95(12) . . . . ?
Cl2 Zr1 C2 C1 173.52(11) . . . . ?
C11 Zr1 C2 C1 50.95(12) . . . . ?
C9 Zr1 C2 C1 -39.99(12) . . . . ?
C19 Zr1 C2 C1 84.35(13) . . . . ?
C12 Zr1 C2 C1 33.56(14) . . . . ?
C8 Zr1 C2 C1 -80.39(13) . . . . ?
C18 Zr1 C2 C1 95.78(15) . . . . ?
C7 Zr1 C2 C1 -116.21(18) . . . . ?
C17 Zr1 C2 C1 60.37(17) . . . . ?
C7 C2 C3 C4 -1.4(3) . . . . ?
C1 C2 C3 C4 175.6(2) . . . . ?
Zr1 C2 C3 C4 -93.3(2) . . . . ?
C2 C3 C4 C5 2.0(4) . . . . ?
C3 C4 C5 C6 0.4(4) . . . . ?
C4 C5 C6 C7 -3.1(4) . . . . ?
C4 C5 C6 C1R 166.0(3) . . . . ?
C4 C5 C6 C1R' -161.7(4) . . . . ?
C3 C2 C7 C8 177.80(19) . . . . ?
C1 C2 C7 C8 0.2(2) . . . . ?
Zr1 C2 C7 C8 -62.67(15) . . . . ?
C3 C2 C7 C6 -1.5(3) . . . . ?
C1 C2 C7 C6 -179.1(2) . . . . ?
Zr1 C2 C7 C6 118.1(2) . . . . ?
C3 C2 C7 Zr1 -119.53(18) . . . . ?
C1 C2 C7 Zr1 62.87(14) . . . . ?
C5 C6 C7 C8 -175.4(3) . . . . ?
C1R C6 C7 C8 15.8(5) . . . . ?
C1R' C6 C7 C8 -12.7(4) . . . . ?
C5 C6 C7 C2 3.7(4) . . . . ?
C1R C6 C7 C2 -165.2(3) . . . . ?
C1R' C6 C7 C2 166.4(3) . . . . ?
C5 C6 C7 Zr1 90.4(3) . . . . ?
C1R C6 C7 Zr1 -78.4(3) . . . . ?
C1R' C6 C7 Zr1 -106.8(3) . . . . ?
Cl1 Zr1 C7 C8 -39.61(13) . . . . ?
Cl2 Zr1 C7 C8 -136.09(13) . . . . ?
C1 Zr1 C7 C8 79.28(14) . . . . ?
C11 Zr1 C7 C8 101.77(14) . . . . ?
C9 Zr1 C7 C8 37.20(13) . . . . ?
C19 Zr1 C7 C8 141.29(14) . . . . ?
C12 Zr1 C7 C8 68.74(17) . . . . ?
C2 Zr1 C7 C8 116.57(19) . . . . ?
C18 Zr1 C7 C8 171.78(19) . . . . ?
C17 Zr1 C7 C8 95.8(7) . . . . ?
Cl1 Zr1 C7 C2 -156.18(12) . . . . ?
Cl2 Zr1 C7 C2 107.34(13) . . . . ?
C1 Zr1 C7 C2 -37.29(12) . . . . ?
C11 Zr1 C7 C2 -14.80(16) . . . . ?
C9 Zr1 C7 C2 -79.37(14) . . . . ?
C19 Zr1 C7 C2 24.72(17) . . . . ?
C12 Zr1 C7 C2 -47.83(18) . . . . ?
C8 Zr1 C7 C2 -116.57(19) . . . . ?
C18 Zr1 C7 C2 55.2(2) . . . . ?
C17 Zr1 C7 C2 -20.8(8) . . . . ?
Cl1 Zr1 C7 C6 88.53(19) . . . . ?
Cl2 Zr1 C7 C6 -7.95(18) . . . . ?
C1 Zr1 C7 C6 -152.6(2) . . . . ?
C11 Zr1 C7 C6 -130.09(18) . . . . ?
C9 Zr1 C7 C6 165.3(2) . . . . ?
C19 Zr1 C7 C6 -90.6(2) . . . . ?
C12 Zr1 C7 C6 -163.12(17) . . . . ?
C2 Zr1 C7 C6 -115.3(2) . . . . ?
C8 Zr1 C7 C6 128.1(2) . . . . ?
C18 Zr1 C7 C6 -60.1(3) . . . . ?
C17 Zr1 C7 C6 -136.1(7) . . . . ?
C2 C7 C8 C9 -2.4(2) . . . . ?
C6 C7 C8 C9 176.8(3) . . . . ?
Zr1 C7 C8 C9 -64.89(15) . . . . ?
C2 C7 C8 Zr1 62.53(15) . . . . ?
C6 C7 C8 Zr1 -118.3(3) . . . . ?
Cl1 Zr1 C8 C9 -103.72(12) . . . . ?
Cl2 Zr1 C8 C9 159.89(11) . . . . ?
C1 Zr1 C8 C9 37.46(12) . . . . ?
C11 Zr1 C8 C9 17.98(15) . . . . ?
C19 Zr1 C8 C9 52.46(19) . . . . ?
C12 Zr1 C8 C9 -21.91(16) . . . . ?
C2 Zr1 C8 C9 78.93(13) . . . . ?
C18 Zr1 C8 C9 33.1(10) . . . . ?
C7 Zr1 C8 C9 115.22(19) . . . . ?
C17 Zr1 C8 C9 -53.6(2) . . . . ?
Cl1 Zr1 C8 C7 141.06(13) . . . . ?
Cl2 Zr1 C8 C7 44.67(13) . . . . ?
C1 Zr1 C8 C7 -77.76(14) . . . . ?
C11 Zr1 C8 C7 -97.24(14) . . . . ?
C9 Zr1 C8 C7 -115.22(19) . . . . ?
C19 Zr1 C8 C7 -62.76(19) . . . . ?
C12 Zr1 C8 C7 -137.13(13) . . . . ?
C2 Zr1 C8 C7 -36.29(12) . . . . ?
C18 Zr1 C8 C7 -82.2(10) . . . . ?
C17 Zr1 C8 C7 -168.78(17) . . . . ?
C7 C8 C9 C1 3.7(2) . . . . ?
Zr1 C8 C9 C1 -64.81(14) . . . . ?
C7 C8 C9 C10 -175.2(2) . . . . ?
Zr1 C8 C9 C10 116.3(2) . . . . ?
C7 C8 C9 Zr1 68.48(16) . . . . ?
C2 C1 C9 C8 -3.4(2) . . . . ?
Si1 C1 C9 C8 156.24(16) . . . . ?
Zr1 C1 C9 C8 67.60(15) . . . . ?
C2 C1 C9 C10 175.3(2) . . . . ?
Si1 C1 C9 C10 -25.0(3) . . . . ?
Zr1 C1 C9 C10 -113.6(2) . . . . ?
C2 C1 C9 Zr1 -71.03(13) . . . . ?
Si1 C1 C9 Zr1 88.65(16) . . . . ?
Cl1 Zr1 C9 C8 72.85(12) . . . . ?
Cl2 Zr1 C9 C8 -27.31(15) . . . . ?
C1 Zr1 C9 C8 -116.13(18) . . . . ?
C11 Zr1 C9 C8 -164.64(13) . . . . ?
C19 Zr1 C9 C8 -147.57(13) . . . . ?
C12 Zr1 C9 C8 162.01(13) . . . . ?
C2 Zr1 C9 C8 -76.54(13) . . . . ?
C18 Zr1 C9 C8 -175.88(14) . . . . ?
C7 Zr1 C9 C8 -36.41(12) . . . . ?
C17 Zr1 C9 C8 149.61(14) . . . . ?
Cl1 Zr1 C9 C1 -171.03(11) . . . . ?
Cl2 Zr1 C9 C1 88.81(13) . . . . ?
C11 Zr1 C9 C1 -48.51(12) . . . . ?
C19 Zr1 C9 C1 -31.44(14) . . . . ?
C12 Zr1 C9 C1 -81.87(12) . . . . ?
C2 Zr1 C9 C1 39.58(11) . . . . ?
C8 Zr1 C9 C1 116.13(18) . . . . ?
C18 Zr1 C9 C1 -59.76(19) . . . . ?
C7 Zr1 C9 C1 79.71(13) . . . . ?
C17 Zr1 C9 C1 -94.27(14) . . . . ?
Cl1 Zr1 C9 C10 -46.60(17) . . . . ?
Cl2 Zr1 C9 C10 -146.76(14) . . . . ?
C1 Zr1 C9 C10 124.4(2) . . . . ?
C11 Zr1 C9 C10 75.92(17) . . . . ?
C19 Zr1 C9 C10 92.99(18) . . . . ?
C12 Zr1 C9 C10 42.57(17) . . . . ?
C2 Zr1 C9 C10 164.0(2) . . . . ?
C8 Zr1 C9 C10 -119.4(2) . . . . ?
C18 Zr1 C9 C10 64.7(2) . . . . ?
C7 Zr1 C9 C10 -155.9(2) . . . . ?
C17 Zr1 C9 C10 30.2(2) . . . . ?
C21 Si1 C11 C19 163.8(2) . . . . ?
C22 Si1 C11 C19 42.5(3) . . . . ?
C1 Si1 C11 C19 -77.2(2) . . . . ?
C21 Si1 C11 C12 -39.9(2) . . . . ?
C22 Si1 C11 C12 -161.13(19) . . . . ?
C1 Si1 C11 C12 79.1(2) . . . . ?
C21 Si1 C11 Zr1 -119.12(12) . . . . ?
C22 Si1 C11 Zr1 119.60(11) . . . . ?
C1 Si1 C11 Zr1 -0.16(10) . . . . ?
Cl1 Zr1 C11 C19 -119.57(13) . . . . ?
Cl2 Zr1 C11 C19 8.48(16) . . . . ?
C1 Zr1 C11 C19 125.91(15) . . . . ?
C9 Zr1 C11 C19 152.58(15) . . . . ?
C12 Zr1 C11 C19 -110.2(2) . . . . ?
C2 Zr1 C11 C19 98.44(15) . . . . ?
C8 Zr1 C11 C19 143.07(14) . . . . ?
C18 Zr1 C11 C19 -35.51(14) . . . . ?
C7 Zr1 C11 C19 106.24(15) . . . . ?
C17 Zr1 C11 C19 -74.51(15) . . . . ?
Cl1 Zr1 C11 C12 -9.35(16) . . . . ?
Cl2 Zr1 C11 C12 118.69(12) . . . . ?
C1 Zr1 C11 C12 -123.87(15) . . . . ?
C9 Zr1 C11 C12 -97.21(14) . . . . ?
C19 Zr1 C11 C12 110.2(2) . . . . ?
C2 Zr1 C11 C12 -151.34(14) . . . . ?
C8 Zr1 C11 C12 -106.72(14) . . . . ?
C18 Zr1 C11 C12 74.70(15) . . . . ?
C7 Zr1 C11 C12 -143.54(13) . . . . ?
C17 Zr1 C11 C12 35.71(13) . . . . ?
Cl1 Zr1 C11 Si1 114.65(7) . . . . ?
Cl2 Zr1 C11 Si1 -117.30(8) . . . . ?
C1 Zr1 C11 Si1 0.13(8) . . . . ?
C9 Zr1 C11 Si1 26.80(9) . . . . ?
C19 Zr1 C11 Si1 -125.78(18) . . . . ?
C12 Zr1 C11 Si1 124.00(17) . . . . ?
C2 Zr1 C11 Si1 -27.34(9) . . . . ?
C8 Zr1 C11 Si1 17.29(12) . . . . ?
C18 Zr1 C11 Si1 -161.30(13) . . . . ?
C7 Zr1 C11 Si1 -19.54(12) . . . . ?
C17 Zr1 C11 Si1 159.71(13) . . . . ?
C19 C11 C12 C17 1.4(3) . . . . ?
Si1 C11 C12 C17 -159.10(19) . . . . ?
Zr1 C11 C12 C17 -68.15(18) . . . . ?
C19 C11 C12 C13 -175.0(2) . . . . ?
Si1 C11 C12 C13 24.5(3) . . . . ?
Zr1 C11 C12 C13 115.4(2) . . . . ?
C19 C11 C12 Zr1 69.55(16) . . . . ?
Si1 C11 C12 Zr1 -90.95(16) . . . . ?
Cl1 Zr1 C12 C17 -71.97(14) . . . . ?
Cl2 Zr1 C12 C17 28.96(17) . . . . ?
C1 Zr1 C12 C17 166.36(15) . . . . ?
C11 Zr1 C12 C17 115.9(2) . . . . ?
C9 Zr1 C12 C17 -160.22(15) . . . . ?
C19 Zr1 C12 C17 75.84(17) . . . . ?
C2 Zr1 C12 C17 148.60(14) . . . . ?
C8 Zr1 C12 C17 -148.68(14) . . . . ?
C18 Zr1 C12 C17 35.88(16) . . . . ?
C7 Zr1 C12 C17 174.95(15) . . . . ?
Cl1 Zr1 C12 C13 43.83(19) . . . . ?
Cl2 Zr1 C12 C13 144.76(16) . . . . ?
C1 Zr1 C12 C13 -77.8(2) . . . . ?
C11 Zr1 C12 C13 -128.3(3) . . . . ?
C9 Zr1 C12 C13 -44.4(2) . . . . ?
C19 Zr1 C12 C13 -168.4(2) . . . . ?
C2 Zr1 C12 C13 -95.6(2) . . . . ?
C8 Zr1 C12 C13 -32.9(2) . . . . ?
C18 Zr1 C12 C13 151.7(2) . . . . ?
C7 Zr1 C12 C13 -69.3(2) . . . . ?
C17 Zr1 C12 C13 115.8(3) . . . . ?
Cl1 Zr1 C12 C11 172.12(13) . . . . ?
Cl2 Zr1 C12 C11 -86.95(15) . . . . ?
C1 Zr1 C12 C11 50.45(14) . . . . ?
C9 Zr1 C12 C11 83.87(14) . . . . ?
C19 Zr1 C12 C11 -40.07(15) . . . . ?
C2 Zr1 C12 C11 32.69(15) . . . . ?
C8 Zr1 C12 C11 95.42(14) . . . . ?
C18 Zr1 C12 C11 -80.03(16) . . . . ?
C7 Zr1 C12 C11 59.04(18) . . . . ?
C17 Zr1 C12 C11 -115.9(2) . . . . ?
C17 C12 C13 C14 -0.9(3) . . . . ?
C11 C12 C13 C14 175.3(2) . . . . ?
Zr1 C12 C13 C14 -93.3(2) . . . . ?
C12 C13 C14 C15 1.8(4) . . . . ?
C13 C14 C15 C16 -0.8(5) . . . . ?
C14 C15 C16 C17 -1.1(5) . . . . ?
C14 C15 C16 C4R -161.7(4) . . . . ?
C14 C15 C16 C4R' 158.8(3) . . . . ?
C15 C16 C17 C18 -176.2(3) . . . . ?
C4R C16 C17 C18 -12.9(6) . . . . ?
C4R' C16 C17 C18 25.0(6) . . . . ?
C15 C16 C17 C12 2.0(5) . . . . ?
C4R C16 C17 C12 165.3(3) . . . . ?
C4R' C16 C17 C12 -156.8(3) . . . . ?
C15 C16 C17 Zr1 89.1(4) . . . . ?
C4R C16 C17 Zr1 -107.6(3) . . . . ?
C4R' C16 C17 Zr1 -69.7(4) . . . . ?
C13 C12 C17 C16 -1.0(4) . . . . ?
C11 C12 C17 C16 -178.0(3) . . . . ?
Zr1 C12 C17 C16 118.6(3) . . . . ?
C13 C12 C17 C18 177.5(2) . . . . ?
C11 C12 C17 C18 0.5(3) . . . . ?
Zr1 C12 C17 C18 -62.9(2) . . . . ?
C13 C12 C17 Zr1 -119.58(19) . . . . ?
C11 C12 C17 Zr1 63.44(15) . . . . ?
Cl1 Zr1 C17 C16 -10.9(2) . . . . ?
Cl2 Zr1 C17 C16 85.6(2) . . . . ?
C1 Zr1 C17 C16 -131.7(2) . . . . ?
C11 Zr1 C17 C16 -153.6(3) . . . . ?
C9 Zr1 C17 C16 -92.1(2) . . . . ?
C19 Zr1 C17 C16 164.2(3) . . . . ?
C12 Zr1 C17 C16 -116.0(3) . . . . ?
C2 Zr1 C17 C16 -165.2(2) . . . . ?
C8 Zr1 C17 C16 -61.0(3) . . . . ?
C18 Zr1 C17 C16 127.5(3) . . . . ?
C7 Zr1 C17 C16 -147.2(7) . . . . ?
Cl1 Zr1 C17 C18 -138.4(2) . . . . ?
Cl2 Zr1 C17 C18 -41.9(2) . . . . ?
C1 Zr1 C17 C18 100.7(2) . . . . ?
C11 Zr1 C17 C18 78.9(2) . . . . ?
C9 Zr1 C17 C18 140.4(2) . . . . ?
C19 Zr1 C17 C18 36.7(2) . . . . ?
C12 Zr1 C17 C18 116.5(3) . . . . ?
C2 Zr1 C17 C18 67.3(2) . . . . ?
C8 Zr1 C17 C18 171.5(2) . . . . ?
C7 Zr1 C17 C18 85.3(7) . . . . ?
Cl1 Zr1 C17 C12 105.07(14) . . . . ?
Cl2 Zr1 C17 C12 -158.40(13) . . . . ?
C1 Zr1 C17 C12 -15.74(17) . . . . ?
C11 Zr1 C17 C12 -37.61(14) . . . . ?
C9 Zr1 C17 C12 23.90(18) . . . . ?
C19 Zr1 C17 C12 -79.75(18) . . . . ?
C2 Zr1 C17 C12 -49.19(19) . . . . ?
C8 Zr1 C17 C12 55.0(2) . . . . ?
C18 Zr1 C17 C12 -116.5(3) . . . . ?
C7 Zr1 C17 C12 -31.2(8) . . . . ?
C16 C17 C18 C19 176.0(4) . . . . ?
C12 C17 C18 C19 -2.4(3) . . . . ?
Zr1 C17 C18 C19 -64.6(2) . . . . ?
C16 C17 C18 Zr1 -119.4(4) . . . . ?
C12 C17 C18 Zr1 62.24(19) . . . . ?
Cl1 Zr1 C18 C19 157.84(14) . . . . ?
Cl2 Zr1 C18 C19 -105.87(15) . . . . ?
C1 Zr1 C18 C19 17.53(18) . . . . ?
C11 Zr1 C18 C19 37.58(15) . . . . ?
C9 Zr1 C18 C19 51.4(2) . . . . ?
C12 Zr1 C18 C19 79.35(18) . . . . ?
C2 Zr1 C18 C19 -21.96(19) . . . . ?
C8 Zr1 C18 C19 21.7(11) . . . . ?
C7 Zr1 C18 C19 -53.5(3) . . . . ?
C17 Zr1 C18 C19 115.6(3) . . . . ?
Cl1 Zr1 C18 C17 42.3(2) . . . . ?
Cl2 Zr1 C18 C17 138.5(2) . . . . ?
C1 Zr1 C18 C17 -98.1(2) . . . . ?
C11 Zr1 C18 C17 -78.0(2) . . . . ?
C9 Zr1 C18 C17 -64.2(3) . . . . ?
C19 Zr1 C18 C17 -115.6(3) . . . . ?
C12 Zr1 C18 C17 -36.24(18) . . . . ?
C2 Zr1 C18 C17 -137.54(19) . . . . ?
C8 Zr1 C18 C17 -93.9(10) . . . . ?
C7 Zr1 C18 C17 -169.06(17) . . . . ?
C17 C18 C19 C11 3.3(3) . . . . ?
Zr1 C18 C19 C11 -64.73(17) . . . . ?
C17 C18 C19 C20 -174.2(3) . . . . ?
Zr1 C18 C19 C20 117.7(3) . . . . ?
C17 C18 C19 Zr1 68.1(2) . . . . ?
C12 C11 C19 C18 -2.9(3) . . . . ?
Si1 C11 C19 C18 157.2(2) . . . . ?
Zr1 C11 C19 C18 68.0(2) . . . . ?
C12 C11 C19 C20 174.5(2) . . . . ?
Si1 C11 C19 C20 -25.5(4) . . . . ?
Zr1 C11 C19 C20 -114.7(3) . . . . ?
C12 C11 C19 Zr1 -70.85(14) . . . . ?
Si1 C11 C19 Zr1 89.21(18) . . . . ?
Cl1 Zr1 C19 C18 -29.9(2) . . . . ?
Cl2 Zr1 C19 C18 70.96(15) . . . . ?
C1 Zr1 C19 C18 -164.93(16) . . . . ?
C11 Zr1 C19 C18 -116.2(2) . . . . ?
C9 Zr1 C19 C18 -148.07(15) . . . . ?
C12 Zr1 C19 C18 -76.33(16) . . . . ?
C2 Zr1 C19 C18 161.78(16) . . . . ?
C8 Zr1 C19 C18 -177.21(15) . . . . ?
C7 Zr1 C19 C18 148.92(15) . . . . ?
C17 Zr1 C19 C18 -36.34(15) . . . . ?
Cl1 Zr1 C19 C11 86.29(16) . . . . ?
Cl2 Zr1 C19 C11 -172.86(14) . . . . ?
C1 Zr1 C19 C11 -48.76(14) . . . . ?
C9 Zr1 C19 C11 -31.89(16) . . . . ?
C12 Zr1 C19 C11 39.85(13) . . . . ?
C2 Zr1 C19 C11 -82.04(14) . . . . ?
C8 Zr1 C19 C11 -61.03(19) . . . . ?
C18 Zr1 C19 C11 116.2(2) . . . . ?
C7 Zr1 C19 C11 -94.91(14) . . . . ?
C17 Zr1 C19 C11 79.83(15) . . . . ?
Cl1 Zr1 C19 C20 -149.5(2) . . . . ?
Cl2 Zr1 C19 C20 -48.7(3) . . . . ?
C1 Zr1 C19 C20 75.4(3) . . . . ?
C11 Zr1 C19 C20 124.2(3) . . . . ?
C9 Zr1 C19 C20 92.3(3) . . . . ?
C12 Zr1 C19 C20 164.0(3) . . . . ?
C2 Zr1 C19 C20 42.1(3) . . . . ?
C8 Zr1 C19 C20 63.2(3) . . . . ?
C18 Zr1 C19 C20 -119.6(3) . . . . ?
C7 Zr1 C19 C20 29.3(3) . . . . ?
C17 Zr1 C19 C20 -156.0(3) . . . . ?
C5 C6 C1R C2R 118.1(4) . . . . ?
C7 C6 C1R C2R -73.3(4) . . . . ?
C1R' C6 C1R C2R -2.5(6) . . . . ?
C5 C6 C1R C3R 50.5(5) . . . . ?
C7 C6 C1R C3R -140.9(4) . . . . ?
C1R' C6 C1R C3R -70.1(7) . . . . ?
C6 C1R C2R C3R -110.3(4) . . . . ?
C6 C1R C3R C2R 105.8(4) . . . . ?
C5 C6 C1R' C3R' 15.1(9) . . . . ?
C7 C6 C1R' C3R' -144.7(6) . . . . ?
C1R C6 C1R' C3R' 93.2(9) . . . . ?
C5 C6 C1R' C2R' -37.8(7) . . . . ?
C7 C6 C1R' C2R' 162.3(4) . . . . ?
C1R C6 C1R' C2R' 40.3(5) . . . . ?
C6 C1R' C2R' C3R' 122.8(6) . . . . ?
C6 C1R' C3R' C2R' -81.5(7) . . . . ?
C15 C16 C4R C5R -48.1(7) . . . . ?
C17 C16 C4R C5R 150.5(5) . . . . ?
C4R' C16 C4R C5R 36.5(5) . . . . ?
C15 C16 C4R C6R -113.8(5) . . . . ?
C17 C16 C4R C6R 84.9(5) . . . . ?
C4R' C16 C4R C6R -29.2(4) . . . . ?
C16 C4R C5R C6R -103.5(5) . . . . ?
C16 C4R C6R C5R 104.5(6) . . . . ?
C15 C16 C4R' C5R' 54.8(6) . . . . ?
C17 C16 C4R' C5R' -146.3(5) . . . . ?
C4R C16 C4R' C5R' -62.3(6) . . . . ?
C15 C16 C4R' C6R' 122.8(4) . . . . ?
C17 C16 C4R' C6R' -78.3(5) . . . . ?
C4R C16 C4R' C6R' 5.7(4) . . . . ?
C16 C4R' C5R' C6R' 101.5(5) . . . . ?
C16 C4R' C6R' C5R' -110.4(6) . . . . ?
